data_7105119
loop_
_publ_author_name
'Joo, Young-Hyuk'
'Shreeve, Jean'ne M'

_publ_section_title
;
 Polynitramino compounds outperform PETN.
;
_journal_issue 1
_journal_name_full 'Chemical communications (Cambridge, England)'
_journal_page_first 142
_journal_page_last 144
_journal_paper_doi 10.1039/b916909a
_journal_volume 46
_journal_year 2009
_chemical_formula_moiety 'C5 H12 N8 O8'
_chemical_formula_sum 'C5 H12 N8 O8'
_chemical_formula_weight 312.23
_chemical_name_common 2,2-bis(nitroaminomethyl)propane-1,3-dinitroamine
_chemical_name_systematic
;
2,2-bis(nitroaminomethyl)propane-1,3-dinitroamine
;
_space_group_IT_number 82
_symmetry_cell_setting tetragonal
_symmetry_space_group_name_Hall 'I -4'
_symmetry_space_group_name_H-M 'I -4'
_atom_sites_solution_hydrogens geom
_atom_sites_solution_primary direct
_atom_sites_solution_secondary difmap
_audit_creation_date 2009-05-13
_audit_creation_method 'from SHELXTL CIF, local template and enCIFer'
_cell_angle_alpha 90.00
_cell_angle_beta 90.00
_cell_angle_gamma 90.00
_cell_formula_units_Z 2
_cell_length_a 9.6543(11)
_cell_length_b 9.6543(11)
_cell_length_c 6.3283(9)
_cell_measurement_reflns_used 335
_cell_measurement_temperature 293(2)
_cell_measurement_theta_max 26.41
_cell_measurement_theta_min 2.98
_cell_volume 589.83(13)
_computing_cell_refinement 'Bruker APEX2 v2009.3-0 (Bruker, 2006)'
_computing_data_collection 'Bruker APEX2 v2009.3-0 (Bruker, 2006)'
_computing_data_reduction
;
Bruker SAINT v7.60A (Bruker, 2009), Bruker XPREP v2008/2 (Bruker, 2008)
;
_computing_molecular_graphics 'Bruker SHELXTL v6.12 (Bruker, 2000b)'
_computing_publication_material 'Bruker SHELXTL v6.12 (Bruker, 2000b)'
_computing_structure_refinement 'Bruker SHELXTL v6.12 (Bruker, 2000b)'
_computing_structure_solution 'Bruker SHELXTL v6.12 (Bruker, 2000b)'
_diffrn_ambient_temperature 293(2)
_diffrn_measured_fraction_theta_full 1.000
_diffrn_measured_fraction_theta_max 1.000
_diffrn_measurement_device_type 'Bruker SMART APEX II CCD'
_diffrn_measurement_method '\w scans'
_diffrn_radiation_monochromator graphite
_diffrn_radiation_source 'fine focus sealed tube'
_diffrn_radiation_type MoK\a
_diffrn_radiation_wavelength 0.71073
_diffrn_reflns_av_R_equivalents 0.0186
_diffrn_reflns_av_sigmaI/netI 0.0095
_diffrn_reflns_limit_h_max 12
_diffrn_reflns_limit_h_min -12
_diffrn_reflns_limit_k_max 12
_diffrn_reflns_limit_k_min -12
_diffrn_reflns_limit_l_max 7
_diffrn_reflns_limit_l_min -7
_diffrn_reflns_number 2739
_diffrn_reflns_theta_full 26.41
_diffrn_reflns_theta_max 26.41
_diffrn_reflns_theta_min 2.98
_exptl_absorpt_coefficient_mu 0.163
_exptl_absorpt_correction_T_max 0.745
_exptl_absorpt_correction_T_min 0.687
_exptl_absorpt_correction_type multi-scan
_exptl_absorpt_process_details 'SADABS v2008/1 (Bruker, 2008)'
_exptl_crystal_colour colourless
_exptl_crystal_density_diffrn 1.758
_exptl_crystal_density_method 'not measured'
_exptl_crystal_description prism
_exptl_crystal_F_000 324
_exptl_crystal_size_max 0.29
_exptl_crystal_size_mid 0.27
_exptl_crystal_size_min 0.26
_refine_diff_density_max 0.149
_refine_diff_density_min -0.215
_refine_diff_density_rms 0.055
_refine_ls_extinction_method none
_refine_ls_goodness_of_fit_ref 1.218
_refine_ls_hydrogen_treatment constr
_refine_ls_matrix_type full
_refine_ls_number_parameters 48
_refine_ls_number_reflns 338
_refine_ls_number_restraints 0
_refine_ls_restrained_S_all 1.218
_refine_ls_R_factor_all 0.0266
_refine_ls_R_factor_gt 0.0265
_refine_ls_shift/su_max 0.000
_refine_ls_shift/su_mean 0.000
_refine_ls_structure_factor_coef Fsqd
_refine_ls_weighting_details 'calc w=1/[\s^2^(Fo^2^)+(0.0412P)^2^+0.1389P] where P=(Fo^2^+2Fc^2^)/3'
_refine_ls_weighting_scheme calc
_refine_ls_wR_factor_gt 0.0689
_refine_ls_wR_factor_ref 0.0693
_reflns_number_gt 335
_reflns_number_total 338
_reflns_threshold_expression I>2\s(I)
_cod_data_source_file b916909a.txt
_cod_data_source_block shrv78
_cod_depositor_comments
;
The following automatic conversions were performed:
'_symmetry_cell_setting' value 'Tetragonal' changed to 'tetragonal'
according to '/home/saulius/struct/CIF-dictionaries/cif_core.dic'
dictionary named 'cif_core.dic' version 2.4.1 from 2010-06-29.

Automatic conversion script
Id: cif_fix_enum 1527 2010-12-29 10:47:43Z saulius 
;
_cod_original_sg_symbol_H-M I-4
_cod_database_code 7105119

loop_
_symmetry_equiv_pos_as_xyz
'x, y, z'
'-x, -y, z'
'y, -x, -z'
'-y, x, -z'
'x+1/2, y+1/2, z+1/2'
'-x+1/2, -y+1/2, z+1/2'
'y+1/2, -x+1/2, -z+1/2'
'-y+1/2, x+1/2, -z+1/2'

loop_
_atom_site_label
_atom_site_type_symbol
_atom_site_fract_x
_atom_site_fract_y
_atom_site_fract_z
_atom_site_U_iso_or_equiv
_atom_site_adp_type
_atom_site_occupancy
_atom_site_symmetry_multiplicity
_atom_site_calc_flag
_atom_site_refinement_flags
_atom_site_disorder_assembly
_atom_site_disorder_group
C1 C 1.0000 0.0000 1.0000 0.0232(6) Uani 1 4 d S . .
C2 C 0.87419(16) 0.01895(17) 0.8528(3) 0.0267(4) Uani 1 1 d . . .
H2A H 0.8893 0.1004 0.7660 0.032 Uiso 1 1 calc R . .
H2B H 0.8685 -0.0604 0.7592 0.032 Uiso 1 1 calc R . .
N3 N 0.74202(14) 0.03401(14) 0.9625(3) 0.0324(4) Uani 1 1 d . . .
H3A H 0.7026 -0.0387 1.0130 0.039 Uiso 1 1 calc R . .
N4 N 0.68029(15) 0.15645(14) 0.9873(3) 0.0290(4) Uani 1 1 d . . .
O5 O 0.74496(15) 0.26289(12) 0.9407(3) 0.0346(4) Uani 1 1 d . . .
O6 O 0.56182(14) 0.15668(14) 1.0577(3) 0.0455(4) Uani 1 1 d . . .

loop_
_atom_site_aniso_label
_atom_site_aniso_U_11
_atom_site_aniso_U_22
_atom_site_aniso_U_33
_atom_site_aniso_U_23
_atom_site_aniso_U_13
_atom_site_aniso_U_12
C1 0.0220(8) 0.0220(8) 0.0255(16) 0.000 0.000 0.000
C2 0.0266(8) 0.0251(7) 0.0282(8) -0.0013(7) -0.0039(7) 0.0025(6)
N3 0.0242(7) 0.0232(7) 0.0496(11) 0.0070(7) -0.0007(7) 0.0010(5)
N4 0.0231(7) 0.0282(7) 0.0356(8) 0.0021(6) -0.0044(6) 0.0025(5)
O5 0.0308(6) 0.0246(6) 0.0485(8) 0.0056(6) -0.0010(7) 0.0012(5)
O6 0.0256(6) 0.0451(8) 0.0657(10) 0.0027(8) 0.0073(7) 0.0037(5)

loop_
_atom_type_symbol
_atom_type_description
_atom_type_scat_dispersion_real
_atom_type_scat_dispersion_imag
_atom_type_scat_source
C C 0.0033 0.0000 'International Tables Vol C Tables 4.2.6.8 and 6.1.1.4'
H H 0.0000 0.0000 'International Tables Vol C Tables 4.2.6.8 and 6.1.1.4'
N N 0.0061 0.0000 'International Tables Vol C Tables 4.2.6.8 and 6.1.1.4'
O O 0.0106 0.0000 'International Tables Vol C Tables 4.2.6.8 and 6.1.1.4'

loop_
_geom_angle_atom_site_label_1
_geom_angle_atom_site_label_2
_geom_angle_atom_site_label_3
_geom_angle
_geom_angle_site_symmetry_1
_geom_angle_site_symmetry_3
_geom_angle_publ_flag
C2 C1 C2 105.66(13) . 2_755 ?
C2 C1 C2 111.41(7) . 3_667 ?
C2 C1 C2 111.41(7) 2_755 3_667 ?
C2 C1 C2 111.41(7) . 4_647 ?
C2 C1 C2 111.41(7) 2_755 4_647 ?
C2 C1 C2 105.66(13) 3_667 4_647 ?
N3 C2 C1 114.41(14) . . ?
N3 C2 H2A 108.7 . . ?
C1 C2 H2A 108.7 . . ?
N3 C2 H2B 108.7 . . ?
C1 C2 H2B 108.7 . . ?
H2A C2 H2B 107.6 . . ?
N4 N3 C2 122.34(14) . . ?
N4 N3 H3A 118.8 . . ?
C2 N3 H3A 118.8 . . ?
O6 N4 O5 123.70(14) . . ?
O6 N4 N3 117.44(14) . . ?
O5 N4 N3 118.85(14) . . ?

loop_
_geom_bond_atom_site_label_1
_geom_bond_atom_site_label_2
_geom_bond_distance
_geom_bond_site_symmetry_2
_geom_bond_publ_flag
C1 C2 1.5415(16) . ?
C1 C2 1.5415(16) 2_755 ?
C1 C2 1.5415(16) 3_667 ?
C1 C2 1.5415(16) 4_647 ?
C2 N3 1.460(2) . ?
C2 H2A 0.9700 . ?
C2 H2B 0.9700 . ?
N3 N4 1.333(2) . ?
N3 H3A 0.8600 . ?
N4 O6 1.227(2) . ?
N4 O5 1.238(2) . ?

loop_
_geom_hbond_atom_site_label_D
_geom_hbond_atom_site_label_H
_geom_hbond_atom_site_label_A
_geom_hbond_distance_DH
_geom_hbond_distance_HA
_geom_hbond_distance_DA
_geom_hbond_angle_DHA
_geom_hbond_site_symmetry_A
N3 H3A O5 0.86 2.14 2.857(2) 141.3 4_647

loop_
_geom_torsion_atom_site_label_1
_geom_torsion_atom_site_label_2
_geom_torsion_atom_site_label_3
_geom_torsion_atom_site_label_4
_geom_torsion
_geom_torsion_site_symmetry_1
_geom_torsion_site_symmetry_2
_geom_torsion_site_symmetry_3
_geom_torsion_site_symmetry_4
_geom_torsion_publ_flag
C2 C1 C2 N3 178.01(16) 2_755 . . . ?
C2 C1 C2 N3 -60.85(16) 3_667 . . . ?
C2 C1 C2 N3 56.87(17) 4_647 . . . ?
C1 C2 N3 N4 102.42(18) . . . . ?
C2 N3 N4 O6 171.05(18) . . . . ?
C2 N3 N4 O5 -9.6(3) . . . . ?
